data_2016653
loop_
_publ_author_name
'Bauer, Wolfgang'
'Weber, Birgit'

_publ_section_title
;
 Magnetism and crystal structure of an N~3~O~3~-coordinated iron(II)
 complex
;
_journal_coeditor_code SQ3144
_journal_issue 6
_journal_name_full 'Acta Crystallographica Section C'
_journal_page_first m237
_journal_page_last m239
_journal_paper_doi 10.1107/S0108270108013498
_journal_volume 64
_journal_year 2008
_chemical_formula_iupac '[Fe (C20 H22 N2 O6) (C5 H6 N2) (C H4 O)]'
_chemical_formula_moiety 'C26 H32 Fe N4 O7'
_chemical_formula_sum 'C26 H32 Fe N4 O7'
_chemical_formula_weight 568.400
_chemical_name_common '[FeL1a(3-apy)(MeOH)]'
_chemical_name_systematic
;
(3-aminopyridine-\kN^1^){(<i>E</i>,<i>E</i>)-diethyl
2,2'-[1,2-phenylenebis(nitrilomethylidyne)]bis(3-oxobutanate)(2-)-
\k^2^O^3^,N,N',O^3'^}(methanol-\kO)iron(II)
;
_space_group_IT_number 2
_symmetry_cell_setting triclinic
_symmetry_space_group_name_Hall '-P 1'
_symmetry_space_group_name_H-M 'P -1'
_atom_sites_solution_hydrogens geom
_atom_sites_solution_primary direct
_atom_sites_solution_secondary difmap
_cell_angle_alpha 72.740(17)
_cell_angle_beta 75.67(3)
_cell_angle_gamma 68.91(2)
_cell_formula_units_Z 2
_cell_length_a 11.234(4)
_cell_length_b 11.5760(11)
_cell_length_c 11.834(3)
_cell_measurement_reflns_used 8635
_cell_measurement_temperature 200(2)
_cell_measurement_theta_max 26.1925
_cell_measurement_theta_min 3.7303
_cell_volume 1354.0(6)
_computing_cell_refinement 'CrysAlis RED (Oxford Diffraction, 2005)'
_computing_data_collection 'CrysAlis CCD (Oxford Diffraction, 2005)'
_computing_data_reduction 'CrysAlis RED (Oxford Diffraction, 2005)'
_computing_molecular_graphics
;
ORTEPIII (Burnett & Johnson, 1996) and
SCHAKAL99 (Keller, 1999)
;
_computing_publication_material 'SHELXL97 (Sheldrick, 2008)'
_computing_structure_refinement 'SHELXL97 (Sheldrick, 2008)'
_computing_structure_solution 'SIR97 (Altomare <i>et al.</i>,  1999)'
_diffrn_ambient_temperature 200(2)
_diffrn_measured_fraction_theta_full 0.962
_diffrn_measured_fraction_theta_max 0.962
_diffrn_measurement_device 'CCD camera on \k-goniostat'
_diffrn_measurement_device_type 'Oxford XCalibur'
_diffrn_measurement_method '\w scans'
_diffrn_radiation_monochromator graphite
_diffrn_radiation_source 'fine-focus sealed tube'
_diffrn_radiation_type MoK\a
_diffrn_radiation_wavelength 0.71073
_diffrn_reflns_av_R_equivalents 0.0367
_diffrn_reflns_av_sigmaI/netI 0.0724
_diffrn_reflns_limit_h_max 13
_diffrn_reflns_limit_h_min -13
_diffrn_reflns_limit_k_max 14
_diffrn_reflns_limit_k_min -14
_diffrn_reflns_limit_l_max 14
_diffrn_reflns_limit_l_min -14
_diffrn_reflns_number 23067
_diffrn_reflns_theta_full 25.23
_diffrn_reflns_theta_max 25.23
_diffrn_reflns_theta_min 3.74
_diffrn_standards_number 0
_exptl_absorpt_coefficient_mu 0.608
_exptl_absorpt_correction_type none
_exptl_crystal_colour brown
_exptl_crystal_density_diffrn 1.3942
_exptl_crystal_density_method 'not measured'
_exptl_crystal_description block
_exptl_crystal_F_000 596
_exptl_crystal_size_max 0.32
_exptl_crystal_size_mid 0.12
_exptl_crystal_size_min 0.08
_refine_diff_density_max 0.344
_refine_diff_density_min -0.213
_refine_ls_extinction_method none
_refine_ls_goodness_of_fit_ref 0.942
_refine_ls_hydrogen_treatment mixed
_refine_ls_matrix_type full
_refine_ls_number_parameters 353
_refine_ls_number_reflns 4708
_refine_ls_number_restraints 0
_refine_ls_restrained_S_all 0.942
_refine_ls_R_factor_all 0.0588
_refine_ls_R_factor_gt 0.0326
_refine_ls_shift/su_max 0.000
_refine_ls_shift/su_mean 0.000
_refine_ls_structure_factor_coef Fsqd
_refine_ls_weighting_details 'calc w=1/[\s^2^(Fo^2^)+(0.0450P)^2^+0.0000P] where P=(Fo^2^+2Fc^2^)/3'
_refine_ls_weighting_scheme calc
_refine_ls_wR_factor_gt 0.0748
_refine_ls_wR_factor_ref 0.0813
_reflns_number_gt 2998
_reflns_number_total 4708
_reflns_threshold_expression >2sigma(I)
_cod_data_source_file sq3144.cif
_cod_data_source_block I
_cod_database_code 2016653
_cod_database_fobs_code 2016653

loop_
_symmetry_equiv_pos_as_xyz
'x, y, z'
'-x, -y, -z'

loop_
_atom_site_type_symbol
_atom_site_label
_atom_site_fract_x
_atom_site_fract_y
_atom_site_fract_z
_atom_site_U_iso_or_equiv
_atom_site_adp_type
_atom_site_calc_flag
_atom_site_refinement_flags
_atom_site_occupancy
Fe Fe1 0.26975(3) 0.13889(3) 0.24612(3) 0.03288(13) Uani d . 1
O O1 0.23706(14) 0.24756(14) 0.36599(13) 0.0376(4) Uani d . 1
O O2 0.34759(14) -0.04822(14) 0.32078(13) 0.0353(4) Uani d . 1
O O3 0.47277(17) 0.1377(2) 0.21418(17) 0.0525(5) Uani d . 1
O O4 0.16546(15) 0.66097(14) 0.12468(14) 0.0439(4) Uani d . 1
O O5 0.12752(18) 0.64697(16) 0.32171(16) 0.0582(5) Uani d . 1
O O6 0.49180(16) -0.37323(15) 0.19183(14) 0.0502(5) Uani d . 1
O O7 0.45911(15) -0.26432(14) 0.00782(14) 0.0438(4) Uani d . 1
N N1 0.21335(16) 0.31245(16) 0.12293(15) 0.0297(4) Uani d . 1
N N2 0.29832(17) 0.07854(17) 0.08867(16) 0.0300(4) Uani d . 1
N N3 0.07251(17) 0.12383(17) 0.30644(15) 0.0320(5) Uani d . 1
N N4 -0.09005(18) -0.11921(18) 0.38595(16) 0.0440(5) Uani d . 1
H H4A -0.1655 -0.1300 0.4201 0.0649(15) Uiso calc R 1
H H4B -0.0272 -0.1811 0.3589 0.0649(15) Uiso calc R 1
C C1 0.2158(2) 0.3659(2) 0.3551(2) 0.0352(6) Uani d . 1
C C2 0.1918(2) 0.4573(2) 0.24656(19) 0.0326(6) Uani d . 1
C C3 0.1927(2) 0.4259(2) 0.1386(2) 0.0328(6) Uani d . 1
H H3 0.1766 0.4947 0.0706 0.0649(15) Uiso calc R 1
C C4 0.2048(2) 0.3014(2) 0.00887(18) 0.0283(5) Uani d . 1
C C5 0.1529(2) 0.4018(2) -0.0823(2) 0.0367(6) Uani d . 1
H H5 0.1208 0.4860 -0.0703 0.0649(15) Uiso calc R 1
C C6 0.1470(2) 0.3818(2) -0.1900(2) 0.0389(6) Uani d . 1
H H6 0.1125 0.4517 -0.2518 0.0649(15) Uiso calc R 1
C C7 0.1918(2) 0.2591(2) -0.2071(2) 0.0394(6) Uani d . 1
H H7 0.1879 0.2444 -0.2808 0.0649(15) Uiso calc R 1
C C8 0.2415(2) 0.1592(2) -0.1179(2) 0.0367(6) Uani d . 1
H H8 0.2707 0.0754 -0.1302 0.0649(15) Uiso calc R 1
C C9 0.2506(2) 0.1769(2) -0.00948(18) 0.0273(5) Uani d . 1
C C10 0.3581(2) -0.0371(2) 0.0728(2) 0.0314(6) Uani d . 1
H H10 0.3704 -0.0472 -0.0065 0.0649(15) Uiso calc R 1
C C11 0.4067(2) -0.1494(2) 0.16015(19) 0.0305(6) Uani d . 1
C C12 0.4023(2) -0.1482(2) 0.2806(2) 0.0324(6) Uani d . 1
C C13 0.2200(3) 0.4007(2) 0.4664(2) 0.0532(7) Uani d . 1
H H13A 0.1323 0.4271 0.5104 0.0649(15) Uiso calc R 1
H H13B 0.2568 0.4709 0.4441 0.0649(15) Uiso calc R 1
H H13C 0.2738 0.3269 0.5172 0.0649(15) Uiso calc R 1
C C14 0.1603(2) 0.5939(2) 0.2401(2) 0.0360(6) Uani d . 1
C C15 0.1199(2) 0.7980(2) 0.1010(2) 0.0423(6) Uani d . 1
H H15A 0.1766 0.8299 0.1276 0.0649(15) Uiso calc R 1
H H15B 0.0309 0.8279 0.1438 0.0649(15) Uiso calc R 1
C C16 0.1227(3) 0.8440(2) -0.0316(2) 0.0603(8) Uani d . 1
H H16A 0.2097 0.8076 -0.0727 0.0649(15) Uiso calc R 1
H H16B 0.0994 0.9370 -0.0533 0.0649(15) Uiso calc R 1
H H16C 0.0608 0.8176 -0.0556 0.0649(15) Uiso calc R 1
C C17 0.4627(2) -0.2647(2) 0.3719(2) 0.0486(7) Uani d . 1
H H17A 0.4620 -0.2395 0.4443 0.0649(15) Uiso calc R 1
H H17B 0.5520 -0.3055 0.3383 0.0649(15) Uiso calc R 1
H H17C 0.4133 -0.3247 0.3924 0.0649(15) Uiso calc R 1
C C18 0.4546(2) -0.2631(2) 0.1122(2) 0.0354(6) Uani d . 1
C C19 0.5383(3) -0.4887(2) 0.1480(2) 0.0542(7) Uani d . 1
H H19A 0.6054 -0.4819 0.0763 0.0649(15) Uiso calc R 1
H H19B 0.4664 -0.5035 0.1259 0.0649(15) Uiso calc R 1
C C20 0.5923(3) -0.5928(3) 0.2445(3) 0.0927(11) Uani d . 1
H H20A 0.6610 -0.5753 0.2676 0.0649(15) Uiso calc R 1
H H20B 0.6281 -0.6723 0.2171 0.0649(15) Uiso calc R 1
H H20C 0.5242 -0.6008 0.3137 0.0649(15) Uiso calc R 1
C C21 -0.0230(2) 0.2191(2) 0.3454(2) 0.0396(6) Uani d . 1
H H21 -0.0079 0.2977 0.3344 0.0649(15) Uiso calc R 1
C C22 -0.1425(2) 0.2073(2) 0.4010(2) 0.0438(6) Uani d . 1
H H22 -0.2080 0.2765 0.4287 0.0649(15) Uiso calc R 1
C C23 -0.1667(2) 0.0945(2) 0.4163(2) 0.0378(6) Uani d . 1
H H23 -0.2487 0.0853 0.4550 0.0649(15) Uiso calc R 1
C C24 -0.0702(2) -0.0052(2) 0.37487(19) 0.0329(6) Uani d . 1
C C25 0.0479(2) 0.0151(2) 0.32063(18) 0.0327(6) Uani d . 1
H H25 0.1151 -0.0524 0.2919 0.0649(15) Uiso calc R 1
C C26 0.5549(2) 0.0917(2) 0.3009(2) 0.0527(7) Uani d . 1
H H26A 0.5189 0.1415 0.3623 0.0649(15) Uiso calc R 1
H H26B 0.6405 0.0993 0.2626 0.0649(15) Uiso calc R 1
H H26C 0.5624 0.0021 0.3381 0.0649(15) Uiso calc R 1
H H31 0.493(3) 0.182(3) 0.155(3) 0.070(11) Uiso d . 1

loop_
_atom_site_aniso_label
_atom_site_aniso_U_11
_atom_site_aniso_U_22
_atom_site_aniso_U_33
_atom_site_aniso_U_12
_atom_site_aniso_U_13
_atom_site_aniso_U_23
Fe1 0.0385(2) 0.0325(2) 0.0263(2) -0.01143(16) -0.00592(16) -0.00364(16)
O1 0.0485(11) 0.0363(10) 0.0286(9) -0.0144(8) -0.0084(8) -0.0048(8)
O2 0.0389(10) 0.0342(10) 0.0287(9) -0.0090(8) -0.0065(8) -0.0033(8)
O3 0.0451(12) 0.0788(15) 0.0318(11) -0.0307(11) -0.0119(10) 0.0088(11)
O4 0.0639(12) 0.0289(10) 0.0365(11) -0.0142(8) -0.0047(9) -0.0069(8)
O5 0.0903(15) 0.0422(11) 0.0403(11) -0.0089(10) -0.0151(10) -0.0175(10)
O6 0.0732(13) 0.0309(10) 0.0360(10) -0.0040(9) -0.0144(9) -0.0026(9)
O7 0.0583(12) 0.0381(10) 0.0296(10) -0.0116(8) -0.0034(9) -0.0069(8)
N1 0.0329(11) 0.0318(12) 0.0253(11) -0.0106(9) -0.0066(9) -0.0058(9)
N2 0.0302(11) 0.0312(12) 0.0282(11) -0.0109(9) -0.0063(9) -0.0033(9)
N3 0.0360(12) 0.0305(11) 0.0286(11) -0.0078(10) -0.0068(9) -0.0069(9)
N4 0.0453(13) 0.0529(14) 0.0445(13) -0.0261(11) 0.0005(10) -0.0193(11)
C1 0.0360(15) 0.0419(16) 0.0303(15) -0.0153(12) -0.0015(11) -0.0112(13)
C2 0.0385(15) 0.0339(14) 0.0260(14) -0.0105(11) -0.0068(12) -0.0073(12)
C3 0.0335(14) 0.0345(15) 0.0272(13) -0.0094(11) -0.0065(11) -0.0026(11)
C4 0.0284(13) 0.0331(14) 0.0214(13) -0.0111(11) -0.0051(10) -0.0008(11)
C5 0.0432(15) 0.0320(14) 0.0344(15) -0.0103(12) -0.0116(12) -0.0043(12)
C6 0.0470(16) 0.0399(16) 0.0265(14) -0.0118(13) -0.0154(12) 0.0028(12)
C7 0.0489(16) 0.0431(16) 0.0286(14) -0.0161(13) -0.0114(12) -0.0049(13)
C8 0.0456(16) 0.0332(14) 0.0307(14) -0.0115(12) -0.0077(12) -0.0060(12)
C9 0.0322(14) 0.0312(14) 0.0199(13) -0.0133(11) -0.0065(11) -0.0016(11)
C10 0.0336(14) 0.0366(15) 0.0263(13) -0.0155(12) -0.0036(11) -0.0055(12)
C11 0.0310(14) 0.0295(14) 0.0257(14) -0.0071(11) -0.0043(11) -0.0018(11)
C12 0.0271(14) 0.0349(15) 0.0299(15) -0.0095(12) -0.0021(11) -0.0021(12)
C13 0.079(2) 0.0505(17) 0.0349(15) -0.0196(15) -0.0171(14) -0.0098(13)
C14 0.0368(15) 0.0366(15) 0.0330(15) -0.0093(12) -0.0063(12) -0.0074(14)
C15 0.0435(16) 0.0303(14) 0.0509(17) -0.0112(12) -0.0078(13) -0.0059(13)
C16 0.074(2) 0.0382(16) 0.0526(19) -0.0118(14) -0.0043(16) 0.0005(14)
C17 0.0599(18) 0.0439(16) 0.0290(15) -0.0026(13) -0.0112(13) -0.0027(13)
C18 0.0307(14) 0.0319(15) 0.0369(16) -0.0085(11) -0.0022(12) -0.0021(13)
C19 0.072(2) 0.0308(15) 0.0528(18) -0.0052(14) -0.0141(15) -0.0101(14)
C20 0.138(3) 0.0406(19) 0.084(3) -0.0024(19) -0.033(2) -0.0105(18)
C21 0.0396(16) 0.0336(15) 0.0420(16) -0.0080(13) -0.0071(13) -0.0070(13)
C22 0.0365(16) 0.0452(17) 0.0450(16) -0.0034(13) -0.0067(13) -0.0149(13)
C23 0.0314(15) 0.0550(17) 0.0281(14) -0.0131(13) -0.0058(11) -0.0104(13)
C24 0.0402(16) 0.0416(15) 0.0206(13) -0.0164(13) -0.0083(12) -0.0053(11)
C25 0.0369(15) 0.0373(15) 0.0232(13) -0.0086(12) -0.0061(11) -0.0082(11)
C26 0.0496(17) 0.0648(19) 0.0470(17) -0.0185(14) -0.0160(14) -0.0099(15)

loop_
_atom_type_symbol
_atom_type_description
_atom_type_scat_dispersion_real
_atom_type_scat_dispersion_imag
_atom_type_scat_source
C C 0.0033 0.0016 'International Tables Vol C Tables 4.2.6.8 and 6.1.1.4'
H H 0.0000 0.0000 'International Tables Vol C Tables 4.2.6.8 and 6.1.1.4'
N N 0.0061 0.0033 'International Tables Vol C Tables 4.2.6.8 and 6.1.1.4'
O O 0.0106 0.0060 'International Tables Vol C Tables 4.2.6.8 and 6.1.1.4'
Fe Fe 0.3463 0.8444 'International Tables Vol C Tables 4.2.6.8 and 6.1.1.4'

loop_
_geom_angle_atom_site_label_1
_geom_angle_atom_site_label_2
_geom_angle_atom_site_label_3
_geom_angle
_geom_angle_publ_flag
O2 Fe1 O1 110.64(6) y
O2 Fe1 N1 163.09(6) y
O1 Fe1 N1 85.29(7) ?
O2 Fe1 N2 85.15(7) ?
O1 Fe1 N2 163.46(6) y
N1 Fe1 N2 78.54(7) y
O2 Fe1 N3 91.17(7) ?
O1 Fe1 N3 90.29(7) ?
N1 Fe1 N3 94.49(7) ?
N2 Fe1 N3 94.42(7) ?
O2 Fe1 O3 82.78(7) y
O1 Fe1 O3 85.81(7) ?
N1 Fe1 O3 93.13(7) ?
N2 Fe1 O3 91.54(7) ?
N3 Fe1 O3 171.13(7) y
C1 O1 Fe1 133.45(14) ?
C12 O2 Fe1 134.73(14) ?
C26 O3 Fe1 126.01(16) ?
C26 O3 H31 117(2) ?
Fe1 O3 H31 115(2) ?
C14 O4 C15 118.66(18) ?
C18 O6 C19 117.13(19) ?
C3 N1 C4 118.54(19) ?
C3 N1 Fe1 126.93(15) ?
C4 N1 Fe1 114.42(13) ?
C10 N2 C9 119.02(19) ?
C10 N2 Fe1 126.51(16) ?
C9 N2 Fe1 114.43(14) ?
C21 N3 C25 117.7(2) ?
C21 N3 Fe1 119.87(15) ?
C25 N3 Fe1 121.81(15) ?
C24 N4 H4A 120.0 ?
C24 N4 H4B 120.0 ?
H4A N4 H4B 120.0 ?
O1 C1 C2 122.8(2) ?
O1 C1 C13 114.7(2) ?
C2 C1 C13 122.5(2) ?
C1 C2 C3 123.5(2) ?
C1 C2 C14 120.9(2) ?
C3 C2 C14 115.6(2) ?
N1 C3 C2 127.1(2) ?
N1 C3 H3 116.5 ?
C2 C3 H3 116.5 ?
C5 C4 C9 118.8(2) ?
C5 C4 N1 125.4(2) ?
C9 C4 N1 115.80(18) ?
C6 C5 C4 121.4(2) ?
C6 C5 H5 119.3 ?
C4 C5 H5 119.3 ?
C5 C6 C7 119.5(2) ?
C5 C6 H6 120.3 ?
C7 C6 H6 120.3 ?
C8 C7 C6 119.8(2) ?
C8 C7 H7 120.1 ?
C6 C7 H7 120.1 ?
C7 C8 C9 121.9(2) ?
C7 C8 H8 119.1 ?
C9 C8 H8 119.1 ?
C8 C9 C4 118.7(2) ?
C8 C9 N2 125.5(2) ?
C4 C9 N2 115.83(18) ?
N2 C10 C11 127.8(2) ?
N2 C10 H10 116.1 ?
C11 C10 H10 116.1 ?
C12 C11 C10 122.6(2) ?
C12 C11 C18 125.1(2) ?
C10 C11 C18 112.2(2) ?
O2 C12 C11 122.6(2) ?
O2 C12 C17 114.2(2) ?
C11 C12 C17 123.3(2) ?
C1 C13 H13A 109.5 ?
C1 C13 H13B 109.5 ?
H13A C13 H13B 109.5 ?
C1 C13 H13C 109.5 ?
H13A C13 H13C 109.5 ?
H13B C13 H13C 109.5 ?
O5 C14 O4 120.9(2) ?
O5 C14 C2 128.2(2) ?
O4 C14 C2 110.7(2) ?
O4 C15 C16 106.23(19) ?
O4 C15 H15A 110.5 ?
C16 C15 H15A 110.5 ?
O4 C15 H15B 110.5 ?
C16 C15 H15B 110.5 ?
H15A C15 H15B 108.7 ?
C15 C16 H16A 109.5 ?
C15 C16 H16B 109.5 ?
H16A C16 H16B 109.5 ?
C15 C16 H16C 109.5 ?
H16A C16 H16C 109.5 ?
H16B C16 H16C 109.5 ?
C12 C17 H17A 109.5 ?
C12 C17 H17B 109.5 ?
H17A C17 H17B 109.5 ?
C12 C17 H17C 109.5 ?
H17A C17 H17C 109.5 ?
H17B C17 H17C 109.5 ?
O7 C18 O6 119.3(2) ?
O7 C18 C11 125.3(2) ?
O6 C18 C11 115.4(2) ?
O6 C19 C20 107.0(2) ?
O6 C19 H19A 110.3 ?
C20 C19 H19A 110.3 ?
O6 C19 H19B 110.3 ?
C20 C19 H19B 110.3 ?
H19A C19 H19B 108.6 ?
C19 C20 H20A 109.5 ?
C19 C20 H20B 109.5 ?
H20A C20 H20B 109.5 ?
C19 C20 H20C 109.5 ?
H20A C20 H20C 109.5 ?
H20B C20 H20C 109.5 ?
N3 C21 C22 122.2(2) ?
N3 C21 H21 118.9 ?
C22 C21 H21 118.9 ?
C21 C22 C23 119.7(2) ?
C21 C22 H22 120.2 ?
C23 C22 H22 120.2 ?
C22 C23 C24 119.4(2) ?
C22 C23 H23 120.3 ?
C24 C23 H23 120.3 ?
N4 C24 C23 121.7(2) ?
N4 C24 C25 121.4(2) ?
C23 C24 C25 116.9(2) ?
N3 C25 C24 124.1(2) ?
N3 C25 H25 118.0 ?
C24 C25 H25 118.0 ?
O3 C26 H26A 109.5 ?
O3 C26 H26B 109.5 ?
H26A C26 H26B 109.5 ?
O3 C26 H26C 109.5 ?
H26A C26 H26C 109.5 ?
H26B C26 H26C 109.5 ?

loop_
_geom_bond_atom_site_label_1
_geom_bond_atom_site_label_2
_geom_bond_distance
_geom_bond_publ_flag
Fe1 O2 2.0298(16) y
Fe1 O1 2.0489(16) y
Fe1 N1 2.0896(18) y
Fe1 N2 2.0924(18) y
Fe1 N3 2.2071(19) y
Fe1 O3 2.2132(19) y
O1 C1 1.275(2) ?
O2 C12 1.271(2) ?
O3 C26 1.406(3) ?
O3 H31 0.77(3) ?
O4 C14 1.355(3) ?
O4 C15 1.442(2) ?
O5 C14 1.208(3) ?
O6 C18 1.337(3) ?
O6 C19 1.451(3) ?
O7 C18 1.228(3) ?
N1 C3 1.310(3) ?
N1 C4 1.422(3) ?
N2 C10 1.311(3) ?
N2 C9 1.420(3) ?
N3 C21 1.336(3) ?
N3 C25 1.338(3) ?
N4 C24 1.379(3) ?
N4 H4A 0.8800 ?
N4 H4B 0.8800 ?
C1 C2 1.415(3) ?
C1 C13 1.502(3) ?
C2 C3 1.425(3) ?
C2 C14 1.473(3) ?
C3 H3 0.9500 ?
C4 C5 1.391(3) ?
C4 C9 1.409(3) ?
C5 C6 1.383(3) ?
C5 H5 0.9500 ?
C6 C7 1.385(3) ?
C6 H6 0.9500 ?
C7 C8 1.367(3) ?
C7 H7 0.9500 ?
C8 C9 1.390(3) ?
C8 H8 0.9500 ?
C10 C11 1.424(3) ?
C10 H10 0.9500 ?
C11 C12 1.418(3) ?
C11 C18 1.458(3) ?
C12 C17 1.512(3) ?
C13 H13A 0.9800 ?
C13 H13B 0.9800 ?
C13 H13C 0.9800 ?
C15 C16 1.496(3) ?
C15 H15A 0.9900 ?
C15 H15B 0.9900 ?
C16 H16A 0.9800 ?
C16 H16B 0.9800 ?
C16 H16C 0.9800 ?
C17 H17A 0.9800 ?
C17 H17B 0.9800 ?
C17 H17C 0.9800 ?
C19 C20 1.458(4) ?
C19 H19A 0.9900 ?
C19 H19B 0.9900 ?
C20 H20A 0.9800 ?
C20 H20B 0.9800 ?
C20 H20C 0.9800 ?
C21 C22 1.377(3) ?
C21 H21 0.9500 ?
C22 C23 1.379(3) ?
C22 H22 0.9500 ?
C23 C24 1.386(3) ?
C23 H23 0.9500 ?
C24 C25 1.393(3) ?
C25 H25 0.9500 ?
C26 H26A 0.9800 ?
C26 H26B 0.9800 ?
C26 H26C 0.9800 ?

loop_
_geom_hbond_atom_site_label_D
_geom_hbond_atom_site_label_H
_geom_hbond_atom_site_label_A
_geom_hbond_site_symmetry_A
_geom_hbond_distance_DH
_geom_hbond_distance_HA
_geom_hbond_distance_DA
_geom_hbond_angle_DHA
_geom_hbond_publ_flag
N4 H4A O1 2_556 0.88 2.58 3.215(3) 130 y
N4 H4B O5 1_545 0.88 2.20 3.068(3) 171 y
O3 H31 O7 2_655 0.77(3) 1.92(3) 2.676(3) 167(4) y

loop_
_geom_torsion_atom_site_label_1
_geom_torsion_atom_site_label_2
_geom_torsion_atom_site_label_3
_geom_torsion_atom_site_label_4
_geom_torsion
O2 Fe1 O1 C1 163.20(18)
N1 Fe1 O1 C1 -10.96(19)
N2 Fe1 O1 C1 1.3(3)
N3 Fe1 O1 C1 -105.4(2)
O3 Fe1 O1 C1 82.5(2)
O1 Fe1 O2 C12 -166.91(18)
N1 Fe1 O2 C12 -7.3(3)
N2 Fe1 O2 C12 8.01(19)
N3 Fe1 O2 C12 102.3(2)
O3 Fe1 O2 C12 -84.2(2)
O2 Fe1 O3 C26 -52.5(2)
O1 Fe1 O3 C26 58.9(2)
N1 Fe1 O3 C26 144.0(2)
N2 Fe1 O3 C26 -137.4(2)
O2 Fe1 N1 C3 -152.0(2)
O1 Fe1 N1 C3 8.92(18)
N2 Fe1 N1 C3 -167.56(18)
N3 Fe1 N1 C3 98.83(18)
O3 Fe1 N1 C3 -76.62(18)
O2 Fe1 N1 C4 24.2(3)
O1 Fe1 N1 C4 -174.95(14)
N2 Fe1 N1 C4 8.58(13)
N3 Fe1 N1 C4 -85.03(14)
O3 Fe1 N1 C4 99.52(14)
O2 Fe1 N2 C10 -6.20(17)
O1 Fe1 N2 C10 156.87(19)
N1 Fe1 N2 C10 169.30(18)
N3 Fe1 N2 C10 -97.00(17)
O3 Fe1 N2 C10 76.42(18)
O2 Fe1 N2 C9 176.20(14)
O1 Fe1 N2 C9 -20.7(3)
N1 Fe1 N2 C9 -8.30(13)
N3 Fe1 N2 C9 85.40(14)
O3 Fe1 N2 C9 -101.18(14)
O2 Fe1 N3 C21 141.91(17)
O1 Fe1 N3 C21 31.27(17)
N1 Fe1 N3 C21 -54.04(17)
N2 Fe1 N3 C21 -132.86(17)
O2 Fe1 N3 C25 -28.95(16)
O1 Fe1 N3 C25 -139.60(16)
N1 Fe1 N3 C25 135.10(16)
N2 Fe1 N3 C25 56.28(16)
Fe1 O1 C1 C2 9.4(3)
Fe1 O1 C1 C13 -169.77(15)
O1 C1 C2 C3 -1.9(4)
C13 C1 C2 C3 177.3(2)
O1 C1 C2 C14 176.42(19)
C13 C1 C2 C14 -4.4(3)
C4 N1 C3 C2 177.4(2)
Fe1 N1 C3 C2 -6.6(3)
C1 C2 C3 N1 0.9(4)
C14 C2 C3 N1 -177.4(2)
C3 N1 C4 C5 -12.8(3)
Fe1 N1 C4 C5 170.70(16)
C3 N1 C4 C9 168.82(18)
Fe1 N1 C4 C9 -7.7(2)
C9 C4 C5 C6 -0.8(3)
N1 C4 C5 C6 -179.1(2)
C4 C5 C6 C7 1.0(3)
C5 C6 C7 C8 -0.2(3)
C6 C7 C8 C9 -1.0(3)
C7 C8 C9 C4 1.2(3)
C7 C8 C9 N2 178.56(19)
C5 C4 C9 C8 -0.3(3)
N1 C4 C9 C8 178.15(18)
C5 C4 C9 N2 -177.94(18)
N1 C4 C9 N2 0.5(3)
C10 N2 C9 C8 11.6(3)
Fe1 N2 C9 C8 -170.60(17)
C10 N2 C9 C4 -170.96(18)
Fe1 N2 C9 C4 6.8(2)
C9 N2 C10 C11 -176.44(19)
Fe1 N2 C10 C11 6.1(3)
N2 C10 C11 C12 -3.8(3)
N2 C10 C11 C18 173.6(2)
Fe1 O2 C12 C11 -8.4(3)
Fe1 O2 C12 C17 171.10(14)
C10 C11 C12 O2 4.4(3)
C18 C11 C12 O2 -172.6(2)
C10 C11 C12 C17 -175.1(2)
C18 C11 C12 C17 7.9(3)
C15 O4 C14 O5 -5.6(3)
C15 O4 C14 C2 171.33(17)
C1 C2 C14 O5 -15.0(4)
C3 C2 C14 O5 163.4(2)
C1 C2 C14 O4 168.31(19)
C3 C2 C14 O4 -13.3(3)
C14 O4 C15 C16 -173.29(19)
C19 O6 C18 O7 1.2(3)
C19 O6 C18 C11 179.14(19)
C12 C11 C18 O7 -179.6(2)
C10 C11 C18 O7 3.1(3)
C12 C11 C18 O6 2.6(3)
C10 C11 C18 O6 -174.66(18)
C18 O6 C19 C20 170.9(2)
C25 N3 C21 C22 1.5(3)
Fe1 N3 C21 C22 -169.77(17)
N3 C21 C22 C23 -0.9(4)
C21 C22 C23 C24 -0.3(3)
C22 C23 C24 N4 -178.8(2)
C22 C23 C24 C25 0.8(3)
C21 N3 C25 C24 -0.9(3)
Fe1 N3 C25 C24 170.12(15)
N4 C24 C25 N3 179.42(19)
C23 C24 C25 N3 -0.2(3)
